data_1537072
loop_
_publ_author_name
'Fornasini, M.L.'
'Zanicchi, G.'
'Manfrinetti, P.'
'Mazzone, D.'
'Riani, P.'

_publ_section_title
;
 Yb3 Cu6 Sn5, Yb5 Cu11 Sn8 and Yb2 Cu8 Sn4: crystal structure of three
 ordered compounds
;
_journal_name_full 'Journal of Solid State Chemistry'
_journal_page_first 1919
_journal_page_last 1924
_journal_volume 177
_journal_year 2004
_chemical_formula_sum 'Cu11 Sn8 Yb5'
_chemical_name_systematic 'Yb5 Cu11 Sn8'
_space_group_IT_number 59
_symmetry_space_group_name_Hall '-P 2ab 2a'
_symmetry_space_group_name_H-M 'P m m n :2'
_cell_angle_alpha 90
_cell_angle_beta 90
_cell_angle_gamma 90
_cell_formula_units_Z 2
_cell_length_a 4.4267
_cell_length_b 22.657
_cell_length_c 9.321
_cell_volume 934.857
_citation_journal_id_ASTM JSSCBI
_cod_data_source_file Fornasini_JSSCBI_2004_1255.cif
_cod_data_source_block Cu11Sn8Yb5
_cod_original_cell_volume 934.8566
_cod_database_code 1537072

loop_
_symmetry_equiv_pos_as_xyz
x,y,z
-x+1/2,-y+1/2,z
x+1/2,-y,-z
-x,y+1/2,-z
-x,-y,-z
x-1/2,y-1/2,-z
-x-1/2,y,z
x,-y-1/2,z

loop_
_atom_site_label
_atom_site_type_symbol
_atom_site_fract_x
_atom_site_fract_y
_atom_site_fract_z
_atom_site_occupancy
_atom_site_U_iso_or_equiv
Yb3 Yb 0.25 0.25 0.76314 1 0.0
Cu5 Cu 0.25 0.69594 0.0261 1 0.0
Cu2 Cu 0.25 0.13986 0.0251 1 0.0
Sn5 Sn 0.25 0.25 0.4071 1 0.0
Sn2 Sn 0.25 0.58017 0.01713 1 0.0
Cu1 Cu 0.25 0.03136 0.0824 1 0.0
Cu6 Cu 0.25 0.75 0.4564 1 0.0
Yb1 Yb 0.25 0.03853 0.74245 1 0.0
Cu3 Cu 0.25 0.14417 0.5357 1 0.0
Yb2 Yb 0.25 0.65556 0.70927 1 0.0
Sn4 Sn 0.25 0.25 0.0999 1 0.0
Sn3 Sn 0.25 0.64716 0.30061 1 0.0
Sn1 Sn 0.25 0.0522 0.36173 1 0.0
Cu4 Cu 0.25 0.5568 0.4866 1 0.0
